data_4340395
loop_
_publ_author_name
'Beckmann, Jens'
'Costantino, Ferdinando'
'Dakternieks, Dainis'
'Duthie, Andrew'
'Ienco, Andrea'
'Midollini, Stefano'
'Mitchell, Cassandra'
'Orlandini, Annabella'
'Sorace, Lorenzo'

_publ_section_title
;
 Inorganic-organic hybrids of the p,p'-diphenylmethylenediphosphinate,
 pcp2-. Synthesis, characterization, and XRPD structures of [Sn(pcp)] and
 [Cu(pcp)].
;
_journal_issue 25
_journal_name_full 'Inorganic chemistry'
_journal_page_first 9416
_journal_page_last 9423
_journal_paper_doi 10.1021/ic050683p
_journal_volume 44
_journal_year 2005
_chemical_formula_sum 'C13 H12 O4 P2 Sn'
_chemical_formula_weight 412.78
_chemical_name_systematic ' ?'
_space_group_IT_number 14
_symmetry_cell_setting monoclinic
_symmetry_space_group_name_Hall '-P 2ybc'
_symmetry_space_group_name_H-M 'P 1 21/c 1'
_cell_angle_alpha 90.0
_cell_angle_beta 107.546(1)
_cell_angle_gamma 90.0
_cell_formula_units_Z 4
_cell_length_a 11.2851(1)
_cell_length_b 15.4495(6)
_cell_length_c 8.6830(1)
_cell_volume 1443.44(6)
_computing_structure_refinement GSAS
_computing_structure_solution FOX
_diffrn_radiation_polarisn_ratio 0.5
_diffrn_radiation_probe x-ray
_exptl_absorpt_correction_T_max 1.00000
_exptl_absorpt_correction_T_min 1.00000
_exptl_absorpt_process_details
;   GSAS Absorption/surface roughness correction: function number 0
 No correction is applied.
;
_pd_calc_method 'Rietveld Refinement'
_pd_char_colour white
_pd_instr_location ' ?'
_pd_meas_2theta_range_inc 0.01
_pd_meas_2theta_range_max 130.0
_pd_meas_2theta_range_min 2.5
_pd_phase_name 'from C:/users/ferdi/dati/snp2/snp2.cel'
_pd_proc_2theta_range_inc 0.01
_pd_proc_2theta_range_max 129.94193
_pd_proc_2theta_range_min 2.44193
_pd_proc_info_datetime 2004-10-18T11:00:37
_pd_proc_info_excluded_regions ' ?'
_pd_proc_ls_background_function
;   GSAS Background function number 1 with 18 terms.
 Shifted Chebyshev function of 1st kind
      1:    113.683     2:   -57.7047     3:    20.2472     4:   -13.4062
      5:    22.3485     6:   -22.4619     7:    19.5435     8:   -15.6119
      9:    13.7758    10:   -3.31632    11:   -4.72526    12:    1.67159
     13:    1.40380    14:   -1.34036    15:   0.597987    16:    1.38474
     17:   -2.45187    18:   0.765542
;
_pd_proc_ls_peak_cutoff 0.00100
_pd_proc_ls_profile_function
;
 CW Profile function number 3 with  19 terms
 Pseudovoigt profile coefficients as parameterized in
 P. Thompson, D.E. Cox & J.B. Hastings (1987). J. Appl. Cryst.,20,79-83.
 Asymmetry correction of L.W. Finger, D.E. Cox & A. P. Jephcoat (1994).
 J. Appl. Cryst.,27,892-900.
 Peak tails are ignored  where the intensity is below 0.0010 times the peak
   Aniso. broadening axis   0.0   0.0   1.0
;
_pd_proc_ls_prof_R_factor 0.0748
_pd_proc_ls_prof_wR_expected 0.0666
_pd_proc_ls_prof_wR_factor 0.0966
_pd_spec_mounting ' ?'
_refine_ls_goodness_of_fit_all 1.56
_refine_ls_matrix_type full
_refine_ls_number_parameters 71
_refine_ls_number_restraints 56
_refine_ls_R_Fsqd_factor 0.08399
_refine_ls_shift/su_max 2.35
_refine_ls_shift/su_mean 0.31
_reflns_d_resolution_high 0.953
_reflns_d_resolution_low 10.760
_reflns_limit_h_max 12
_reflns_limit_h_min 0
_reflns_limit_k_max 17
_reflns_limit_k_min 0
_reflns_limit_l_max 9
_reflns_limit_l_min -9
_reflns_number_observed 3496
_cod_data_source_file ic050683psi20050503_045643.cif
_cod_data_source_block compound1
_cod_depositor_comments
;
The following automatic conversions were performed:

'_geom_bond_publ_flag' value 'N' changed to 'n' according to
/usr/data/users/saulius/automatic-downloads/retrospective/ACS/lib/dictionaries/cif_core.dic
dictionary named 'cif_core.dic' version 2.4.2 from 2011-04-26 (48
times).

'_geom_angle_publ_flag' value 'N' changed to 'n' according
to
/usr/data/users/saulius/automatic-downloads/retrospective/ACS/lib/dictionaries/cif_core.dic
dictionary named 'cif_core.dic' version 2.4.2 from 2011-04-26 (39
times).

Automatic conversion script
Id: cif_fix_values 2281 2013-09-26 08:29:07Z andrius 
;
_cod_original_cell_volume 1443.44(9)
_cod_original_sg_symbol_Hall 'P 21/c'
_cod_original_sg_symbol_H-M 'p 21/c'
_cod_original_formula_sum 'C13 O4 P2 Sn H12'
_cod_database_code 4340395
_gsas_exptl_extinct_corr_t_min 1.00000
_gsas_exptl_extinct_corr_t_max 1.00000

loop_
_symmetry_equiv_pos_site_id
_symmetry_equiv_pos_as_xyz
1 +x,+y,+z
2 -x,+y+1/2,-z+1/2
-1 -x,-y,-z
-2 +x,-y+1/2,+z+1/2

loop_
_atom_site_type_symbol
_atom_site_label
_atom_site_fract_x
_atom_site_fract_y
_atom_site_fract_z
_atom_site_occupancy
_atom_site_thermal_displace_type
_atom_site_U_iso_or_equiv
_atom_site_symmetry_multiplicity
SN SN1 -0.05385(23) 0.87122(14) 0.3687(4) 1.0 Uiso 0.0363(5) 4
C C15 -0.2913(8) 0.4566(5) 0.2177(10) 1.0 Uiso 0.045 4
C C14 -0.3300(18) 0.4821(5) 0.0589(4) 1.0 Uiso 0.045 4
C C16 -0.2353(9) 0.5162(5) 0.3386(8) 1.0 Uiso 0.045 4
O O2 -0.1162(9) 0.6338(8) 0.6120(8) 1.0 Uiso 0.045 4
C C25 0.4376(9) 0.5920(6) 0.4211(17) 1.0 Uiso 0.045 4
C C11 -0.2189(16) 0.6006(4) 0.2980(9) 1.0 Uiso 0.045 4
C C13 -0.3153(16) 0.5669(8) 0.0181(4) 1.0 Uiso 0.045 4
C C1 0.0357(9) 0.6373(8) 0.4331(16) 1.0 Uiso 0.045 4
C C24 0.5016(8) 0.6546(8) 0.5375(13) 1.0 Uiso 0.045 4
C C26 0.3092(9) 0.6042(6) 0.3341(13) 1.0 Uiso 0.045 4
P P1 -0.1144(6) 0.6628(4) 0.4486(9) 1.0 Uiso 0.023(4) 4
C C12 -0.2551(9) 0.62558(15) 0.1383(11) 1.0 Uiso 0.045 4
C C23 0.4398(10) 0.7292(8) 0.5628(12) 1.0 Uiso 0.045 4
C C21 0.2493(6) 0.6799(6) 0.3553(11) 1.0 Uiso 0.045 4
P P2 0.0859(6) 0.6911(4) 0.2850(9) 1.0 Uiso 0.062(5) 4
O O4 0.0257(11) 0.6598(7) 0.1218(9) 1.0 Uiso 0.045 4
C C22 0.3132(8) 0.7422(5) 0.4744(14) 1.0 Uiso 0.045 4
O O1 -0.1392(9) 0.7562(4) 0.4157(14) 1.0 Uiso 0.045 4
O O3 0.0670(9) 0.7898(5) 0.2993(13) 1.0 Uiso 0.045 4

loop_
_atom_type_symbol
_atom_type_number_in_cell
_atom_type_scat_dispersion_real
_atom_type_scat_dispersion_imag
_atom_type_scat_Cromer_Mann_a1
_atom_type_scat_Cromer_Mann_a2
_atom_type_scat_Cromer_Mann_a3
_atom_type_scat_Cromer_Mann_a4
_atom_type_scat_Cromer_Mann_b1
_atom_type_scat_Cromer_Mann_b2
_atom_type_scat_Cromer_Mann_b3
_atom_type_scat_Cromer_Mann_b4
_atom_type_scat_Cromer_Mann_c
_atom_type_scat_source
SN 4.0 -0.194 5.459 19.1889 5.83030 19.1005 0.50310 4.45850 26.8909 2.46630 83.9571 4.78210 International_Tables_Vol_C
C 52.0 0.017 0.009 2.31000 20.8439 1.02000 10.2075 1.58860 0.56870 0.86500 51.6512 0.21560 International_Tables_Vol_C
O 16.0 0.047 0.032 3.04850 13.2771 2.28680 5.70110 1.54630 0.32390 0.86700 32.9089 0.25080 International_Tables_Vol_C
P 8.0 0.283 0.434 6.43450 1.90670 4.17910 27.1570 1.78000 0.52600 1.49080 68.1645 1.11490 International_Tables_Vol_C

loop_
_diffrn_radiation_wavelength
_diffrn_radiation_wavelength_wt
_diffrn_radiation_type
_diffrn_radiation_wavelength_id
1.540500 1.000 K\a~1~ 1
1.544300 0.500 K\a~2~ 2

loop_
_geom_angle_atom_site_label_1
_geom_angle_atom_site_label_2
_geom_angle_atom_site_label_3
_geom_angle
_geom_angle_site_symmetry_1
_geom_angle_site_symmetry_3
_geom_angle_publ_flag
O2 SN1 O4 164.1(5) -2_575 -2_576 n
O2 SN1 O1 98.3(6) -2_575 1_555 n
O2 SN1 O3 73.26(26) -2_575 1_555 n
O4 SN1 O1 72.05(27) -2_576 1_555 n
O4 SN1 O3 93.0(5) -2_576 1_555 n
O1 SN1 O3 85.6(5) 1_555 1_555 n
C14 C15 C16 120.02(10) 1_555 1_555 n
C15 C14 C13 120.30(28) 1_555 1_555 n
C15 C16 C11 119.80(30) 1_555 1_555 n
SN1 O2 P1 155.7(6) -2_576 1_555 n
C24 C25 C26 120.00(14) 1_555 1_555 n
C16 C11 P1 116.0(7) 1_555 1_555 n
C16 C11 C12 120.05(24) 1_555 1_555 n
P1 C11 C12 121.6(5) 1_555 1_555 n
C14 C13 C12 119.6(5) 1_555 1_555 n
P1 C1 P2 118.2(6) 1_555 1_555 n
C25 C24 C23 120.00(22) 1_555 1_555 n
C25 C26 C21 119.80(22) 1_555 1_555 n
O2 P1 C11 110.2(6) 1_555 1_555 n
O2 P1 C1 106.9(6) 1_555 1_555 n
O2 P1 O1 114.8(7) 1_555 1_555 n
C11 P1 C1 105.2(9) 1_555 1_555 n
C11 P1 O1 110.1(6) 1_555 1_555 n
C1 P1 O1 109.2(5) 1_555 1_555 n
C11 C12 C13 120.10(18) 1_555 1_555 n
C24 C23 C22 120.00(14) 1_555 1_555 n
C26 C21 P2 122.3(6) 1_555 1_555 n
C26 C21 C22 120.01(17) 1_555 1_555 n
P2 C21 C22 115.3(5) 1_555 1_555 n
C1 P2 C21 103.5(4) 1_555 1_555 n
C1 P2 O4 113.3(6) 1_555 1_555 n
C1 P2 O3 108.8(6) 1_555 1_555 n
C21 P2 O4 115.8(6) 1_555 1_555 n
C21 P2 O3 102.9(5) 1_555 1_555 n
O4 P2 O3 111.7(6) 1_555 1_555 n
SN1 O4 P2 172.4(9) -2_575 1_555 n
C23 C22 C21 120.00(12) 1_555 1_555 n
SN1 O1 P1 141.6(6) 1_555 1_555 n
SN1 O3 P2 137.6(7) 1_555 1_555 n

loop_
_geom_bond_atom_site_label_1
_geom_bond_atom_site_label_2
_geom_bond_distance
_geom_bond_site_symmetry_2
_geom_bond_publ_flag
SN1 O2 2.127(6) -2_575 n
SN1 O4 2.162(6) -2_576 n
SN1 O1 2.118(6) 1_555 n
SN1 O3 2.074(7) 1_555 n
C15 C14 1.373(7) 1_555 n
C15 C16 1.396(7) 1_555 n
C14 C15 1.373(7) 1_555 n
C14 C13 1.380(7) 1_555 n
C16 C15 1.396(7) 1_555 n
C16 C11 1.379(7) 1_555 n
O2 SN1 2.127(6) -2_576 n
O2 P1 1.494(8) 1_555 n
C25 C24 1.428(7) 1_555 n
C25 C26 1.430(6) 1_555 n
C11 C16 1.379(7) 1_555 n
C11 P1 1.759(7) 1_555 n
C11 C12 1.377(6) 1_555 n
C13 C14 1.380(7) 1_555 n
C13 C12 1.395(6) 1_555 n
C1 P1 1.783(7) 1_555 n
C1 P2 1.762(7) 1_555 n
C24 C25 1.428(7) 1_555 n
C24 C23 1.399(7) 1_555 n
C26 C25 1.430(6) 1_555 n
C26 C21 1.390(6) 1_555 n
P1 O2 1.494(8) 1_555 n
P1 C11 1.759(7) 1_555 n
P1 C1 1.783(7) 1_555 n
P1 O1 1.482(8) 1_555 n
C12 C11 1.377(6) 1_555 n
C12 C13 1.395(6) 1_555 n
C23 C24 1.399(7) 1_555 n
C23 C22 1.418(6) 1_555 n
C21 C26 1.390(6) 1_555 n
C21 P2 1.767(6) 1_555 n
C21 C22 1.438(7) 1_555 n
P2 C1 1.762(7) 1_555 n
P2 C21 1.767(6) 1_555 n
P2 O4 1.457(7) 1_555 n
P2 O3 1.550(8) 1_555 n
O4 SN1 2.162(6) -2_575 n
O4 P2 1.457(7) 1_555 n
C22 C23 1.418(6) 1_555 n
C22 C21 1.438(7) 1_555 n
O1 SN1 2.118(6) 1_555 n
O1 P1 1.482(8) 1_555 n
O3 SN1 2.074(7) 1_555 n
O3 P2 1.550(8) 1_555 n
